data_2001800
loop_
_publ_author_name
'Dunaj-Jur\<co, M.'
'Miklo\<s, D.'
'Jendrichovsk\'y, J.'

_publ_section_title
;
 Structure of
 11-(4-bromophenyl)-1,2,3,4,5,6-hexahydro-1,6-methano-1,6-benzodiazocine
;
_journal_issue 4
_journal_name_full 'Acta Crystallographica Section C'
_journal_page_first 765
_journal_page_last 766
_journal_paper_doi 10.1107/S0108270192007145
_journal_volume 49
_journal_year 1993
_chemical_formula_sum 'C17 H17 Br N2'
_chemical_formula_weight 329.25
_space_group_IT_number 2
_space_group_name_Hall '-P 1'
_space_group_name_H-M_alt 'P -1'
_symmetry_cell_setting triclinic
_symmetry_space_group_name_Hall '-P 1'
_symmetry_space_group_name_H-M 'P -1'
_cell_angle_alpha 76.15(8)
_cell_angle_beta 85.75(9)
_cell_angle_gamma 74.13(7)
_cell_formula_units_Z 2
_cell_length_a 6.981(7)
_cell_length_b 11.443(9)
_cell_length_c 9.255(11)
_cell_volume 690.4(12)
_diffrn_radiation_type Mo
_diffrn_radiation_wavelength 0.71073
_exptl_absorpt_coefficient_mu 3.14
_exptl_crystal_density_diffrn 1.58
_exptl_crystal_density_meas 1.57(6)
_exptl_crystal_F_000 336
_cod_data_source_file mu0296.cif
_cod_data_source_block mu0296_structure_1_of_1
_cod_original_formula_sum 'C17 H17 Br1 N2'
_cod_database_code 2001800

loop_
_space_group_symop_id
_space_group_symop_operation_xyz
1 x,y,z
2 -x,-y,-z

loop_
_atom_site_label
_atom_site_fract_x
_atom_site_fract_y
_atom_site_fract_z
Br .00950(10) .71221(8) .79295(9)
N(1) .1800(8) .8674(5) .2099(5)
N(2) .2758(8) .6485(5) .3031(6)
C(1) .7718(10) .7222(6) .9078(7)
C(2) .6551(11) .8362(7) .9155(8)
C(3) .4868(11) .8439(6) .9995(7)
C(4) .4352(9) .7392(6) .0782(6)
C(5) .5610(12) .6253(7) .0670(8)
C(6) .7272(11) .6159(7) .9829(8)
C(7) .2463(10) .7483(6) .1654(7)
C(8) .2715(9) .8365(5) .3503(7)
C(9) .2973(12) .9136(7) .4343(8)
C(10) .3836(12) .8633(8) .5686(8)
C(11) .4402(11) .7372(8) .6218(8)
C(12) .4091(11) .6578(7) .5411(8)
C(13) .3262(10) .7098(6) .4035(7)
C(14) .1014(13) .6023(8) .3522(9)
C(15) .9061(15) .6933(10) .3168(14)
C(16) .8682(15) .8182(10) .3325(15)
C(17) .9635(12) .9086(9) .2222(10)
H(2) .690(12) .907(8) .865(9)
H(3) .392(11) .926(7) .011(8)
H(5) .529(9) .562(6) .117(7)
H(6) .801(9) .540(6) .961(7)
H(7) .158(10) .735(6) .103(8)
H(9) .242(11) .993(8) .407(8)
H(10) .413(10) .913(6) .637(8)
H(11) .499(11) .694(7) .732(10)
H(12) .440(8) .575(6) .574(7)
H(141) .106(10) .577(6) .461(9)
H(142) .116(11) .533(7) .307(8)
H(151) .805(9) .664(5) .350(6)
H(152) .89(3) .718(17) .20(2)
H(161) .926(16) .802(10) .455(12)
H(162) .727(13) .862(7) .326(8)
H(171) .931(9) .915(6) .129(8)
H(172) .941(12) .970(8) .260(9)

loop_
_geom_angle_atom_site_label_1
_geom_angle_atom_site_label_2
_geom_angle_atom_site_label_3
_geom_angle
C(7) N(1) C(8) 101.3(4)
C(7) N(1) C(17) 112.0(7)
C(8) N(1) C(17) 111.6(6)
C(7) N(2) C(13) 100.9(5)
C(7) N(2) C(14) 114.4(5)
C(13) N(2) C(14) 112.3(6)
Br C(1) C(2) 118.5(6)
Br C(1) C(6) 119.4(5)
C(2) C(1) C(6) 122.1(7)
C(1) C(2) C(3) 118.8(7)
C(2) C(3) C(4) 121.5(6)
C(3) C(4) C(5) 117.2(6)
C(3) C(4) C(7) 121.2(6)
C(5) C(4) C(7) 121.6(6)
C(4) C(5) C(6) 122.2(7)
C(5) C(6) C(1) 118.3(7)
C(4) C(7) N(1) 111.2(6)
C(4) C(7) N(2) 110.1(5)
N(1) C(7) N(2) 107.2(5)
N(1) C(8) C(9) 129.1(5)
N(1) C(8) C(13) 110.4(6)
C(9) C(8) C(13) 120.5(6)
C(8) C(9) C(10) 119.0(7)
C(9) C(10) C(11) 120.8(9)
C(10) C(11) C(12) 121.1(7)
C(11) C(12) C(13) 117.5(7)
C(8) C(13) C(12) 121.1(7)
C(8) C(13) N(2) 111.1(5)
N(2) C(13) C(12) 127.8(5)
N(2) C(14) C15) 116.2(7)
C(14) C(15) C(16) 121.9(11)
C(15) C(16) C(17) 119.1(10)
N(1) C(17) C(16) 115.1(6)

loop_
_geom_bond_atom_site_label_1
_geom_bond_atom_site_label_2
_geom_bond_distance
Br C(1) 1.894(7)
C(1) C(2) 1.351(10)
C(2) C(3) 1.354(10)
C(3) C(4) 1.370(10)
C(4) C(5) 1.380(9)
C(5) C(6) 1.343(11)
C(6) C(1) 1.353(10)
C(4) C(7) 1.486(9)
C(7) N(1) 1.462(9)
C(7) N(2) 1.478(7)
N(1) C(8) 1.414(8)
C(8) C(9) 1.361(12)
C(9) C(10) 1.348(11)
C(10) C(11) 1.363(11)
C(11) C(12) 1.374(13)
C(12) C(13) 1.367(9)
C(13) C(8) 1.368(8)
C(13) N(2) 1.406(10)
N(2) C(14) 1.457(11)
C(14) C(15) 1.476(12)
C(15) C(16) 1.421(17)
C(16) C(17) 1.525(15)
C(17) N(1) 1.460(10)
C(2) H(2) 0.92(9)
C(3) H(3) 1.01(7)
C(5) H(5) 0.83(7)
C(6) H(6) 0.94(7)
C(7) H(7) 0.93(8)
C(9) H(9) 0.87(8)
C(10) H(10) 1.01(9)
C(11) H(11) 1.08(8)
C(12) H(12) 0.89(6)
C(14) H(141) 0.98(8)
C(14) H(142) 0.96(9)
C(15) H(151) 0.87(7)
C(15) H(152) 1.05(18)
C(16) H(161) 1.18(12)
C(16) H(162) 0.97(8)
C(17) H(171) 0.89(7)
C(17) H(172) 0.83(9)
